data_2007513
loop_
_publ_author_name
'Erasmus, Johannes J. C.'
'Lamprecht, Gert J.'
'Kohzuma, Takamitsu'
'Nakano, Yoshiharu'

_publ_section_title
Carbonyl(1,3-diphenyl-1,3-propanedionato-<i>O</i>,<i>O</i>')(4-methyl-2,6,7-trioxa-1-phosphabicyclo[2.2.2]octane-<i>P</i>)rhodium(I)
_journal_issue 8
_journal_name_full 'Acta Crystallographica Section C'
_journal_page_first 1085
_journal_page_last 1087
_journal_paper_doi 10.1107/S0108270198002388
_journal_volume 54
_journal_year 1998
_chemical_formula_iupac '[Rh (C15 H11 O2)(C5 H9 O3 P1)(C1 O1)]'
_chemical_formula_moiety 'C21 H20 O6 P Rh'
_chemical_formula_sum 'C21 H20 O6 P Rh'
_chemical_formula_weight 502.26
_chemical_name_systematic
;
Carbonyl(1,3-diphenyl-1,3-propanedionato-\kO,\kO)(4-methyl-2,6,7-trioxa-1-
phosphabicyclo[2.2.2]octane)rhodium(I)
;
_space_group_IT_number 14
_symmetry_cell_setting monoclinic
_symmetry_space_group_name_Hall '-P 2yab'
_symmetry_space_group_name_H-M 'P 1 21/a 1'
_audit_creation_method SHELXL-97
_cell_angle_alpha 90.00
_cell_angle_beta 104.570(10)
_cell_angle_gamma 90.00
_cell_formula_units_Z 4
_cell_length_a 11.715(2)
_cell_length_b 11.385(5)
_cell_length_c 16.071(3)
_cell_measurement_reflns_used 24
_cell_measurement_temperature 298.2
_cell_measurement_theta_max 20.0
_cell_measurement_theta_min 19.9
_cell_volume 2074.5(11)
_computing_cell_refinement 'Rigaku/AFC Diffractometer Control Software'
_computing_data_collection 'Rigaku/AFC Diffractometer Control Software (Rigaku Corporation, 1995)'
_computing_data_reduction 'TEXSAN (Molecular Structure Corporation, 1995)'
_computing_molecular_graphics 'ORTEPII (Johnson, 1976) and PLATON (Spek, 1997)'
_computing_publication_material 'TEXSAN and SHELXL97'
_computing_structure_refinement 'SHELXL97 (Sheldrick, 1997)'
_computing_structure_solution 'SAPI91 (Fan, 1991)'
_diffrn_ambient_temperature 298.2
_diffrn_measured_fraction_theta_full 0.951
_diffrn_measured_fraction_theta_max 0.951
_diffrn_measurement_device 'Rigaku AFC-7R'
_diffrn_measurement_method \w-2\q
_diffrn_radiation_monochromator graphite
_diffrn_radiation_source 'Rigaku rotating anode'
_diffrn_radiation_type MoK\a
_diffrn_radiation_wavelength 0.7107
_diffrn_reflns_av_R_equivalents 0.038
_diffrn_reflns_av_sigmaI/netI 0.038
_diffrn_reflns_limit_h_max 15
_diffrn_reflns_limit_h_min -14
_diffrn_reflns_limit_k_max 14
_diffrn_reflns_limit_k_min 0
_diffrn_reflns_limit_l_max 0
_diffrn_reflns_limit_l_min -20
_diffrn_reflns_number 5179
_diffrn_reflns_theta_full 27.50
_diffrn_reflns_theta_max 27.50
_diffrn_reflns_theta_min 2.22
_diffrn_standards_decay_% 0.76
_diffrn_standards_interval_count 150
_diffrn_standards_number 3
_exptl_absorpt_coefficient_mu 0.933
_exptl_absorpt_correction_T_max 0.830
_exptl_absorpt_correction_T_min 0.550
_exptl_absorpt_correction_type psi-scan
_exptl_absorpt_process_details '(North et al., 1968)'
_exptl_crystal_colour 'light yellow'
_exptl_crystal_density_diffrn 1.608
_exptl_crystal_density_meas 1.605
_exptl_crystal_density_method 'flotation in NaI/H~2~O solution'
_exptl_crystal_description Prismatic
_exptl_crystal_F_000 1016
_exptl_crystal_size_max 0.37
_exptl_crystal_size_mid 0.37
_exptl_crystal_size_min 0.20
_refine_diff_density_max 0.924
_refine_diff_density_min -1.865
_refine_ls_extinction_coef 0.0054(13)
_refine_ls_extinction_method SHELXL97
_refine_ls_goodness_of_fit_ref 1.175
_refine_ls_hydrogen_treatment 'H atoms: see below'
_refine_ls_matrix_type full
_refine_ls_number_parameters 264
_refine_ls_number_reflns 4764
_refine_ls_number_restraints 0
_refine_ls_restrained_S_all 1.175
_refine_ls_R_factor_all 0.069
_refine_ls_R_factor_gt 0.052
_refine_ls_shift/su_max 0.000
_refine_ls_shift/su_mean 0.000
_refine_ls_structure_factor_coef Fsqd
_refine_ls_weighting_details 'w = 1/[\s^2^(Fo^2^)+(0.1279P)^2^] where P = (Fo^2^+2Fc^2^)/3'
_refine_ls_weighting_scheme calc
_refine_ls_wR_factor_ref 0.187
_reflns_number_gt 3720
_reflns_number_total 4764
_reflns_threshold_expression I>2\s(I)
_cod_data_source_file fg1391.cif
_cod_data_source_block fg1391
_cod_depositor_comments
;
The following automatic conversions were performed:
'_symmetry_cell_setting' value 'Monoclinic' changed to 'monoclinic'
according to '/home/saulius/struct/CIF-dictionaries/cif_core.dic'
dictionary named 'cif_core.dic' version 2.4.1 from 2010-06-29.

Automatic conversion script
Id: cif_fix_enum 1527 2010-12-29 10:47:43Z saulius 

The following automatic conversions were performed:

'_refine_ls_weighting_scheme' value 'calc w =
1/[\s^2^(Fo^2^)+(0.1279P)^2^] where P = (Fo^2^+2Fc^2^)/3' was changed
to 'calc'. New tag '_refine_ls_weighting_details' was created. The
value of the new tag was set to 'w = 1/[\s^2^(Fo^2^)+(0.1279P)^2^]
where P = (Fo^2^+2Fc^2^)/3'.

Automatic conversion script
Id: cif_fix_values 3143 2015-03-26 13:38:13Z robertas 

The following automatic conversions were performed:

'_exptl_absorpt_correction_type' value '\y scan' was replaced with
the value 'psi-scan' as specified in the replacement file
'src/cod-tools/trunk/data/replacement-values/replacement_values.lst'.

Automatic conversion script
Id: cif_fix_values 5376 2017-05-30 11:51:03Z andrius 
;
_cod_original_cell_volume 2074.6(10)
_cod_original_sg_symbol_H-M 'P 21/a'
_cod_database_code 2007513

loop_
_symmetry_equiv_pos_as_xyz
'  +x,  +y,  +z'
'1/2-x,1/2+y,  -z'
'  -x,  -y,  -z'
'1/2+x,1/2-y,  +z'

loop_
_atom_site_label
_atom_site_fract_x
_atom_site_fract_y
_atom_site_fract_z
_atom_site_U_iso_or_equiv
_atom_site_adp_type
_atom_site_calc_flag
_atom_site_refinement_flags
_atom_site_occupancy
_atom_site_disorder_assembly
_atom_site_disorder_group
_atom_site_type_symbol
Rh .25999(3) .06683(3) .19148(2) .04674(18) Uani d . 1 . . Rh
P .16649(9) .14630(9) .07092(7) .0436(3) Uani d . 1 . . P
O1 .1082(3) .0486(3) .2295(2) .0603(9) Uani d . 1 . . O
O2 .3458(3) -.0197(3) .3021(2) .0557(8) Uani d . 1 . . O
O3 .4798(4) .1054(5) .1385(3) .0932(14) Uani d . 1 . . O
O4 .1935(4) .0894(3) -.0122(2) .0684(10) Uani d . 1 . . O
O5 .1875(3) .2819(3) .0570(2) .0590(8) Uani d . 1 . . O
O6 .0276(3) .1377(3) .0517(2) .0652(9) Uani d . 1 . . O
C1 .0947(4) .0064(4) .2995(3) .0485(9) Uani d . 1 . . C
C2 -.0301(4) .0105(4) .3066(3) .0495(9) Uani d . 1 . . C
C3 -.1113(4) .0794(4) .2493(3) .0504(10) Uani d . 1 . . C
H3 -.0861 .1245 .2091 .061 Uiso calc R 1 . . H
C4 -.2287(4) .0824(4) .2508(3) .0568(11) Uani d . 1 . . C
H4 -.2820 .1291 .2121 .068 Uiso calc R 1 . . H
C5 -.2660(4) .0149(6) .3108(3) .0697(15) Uani d . 1 . . C
H5 -.3449 .0157 .3122 .084 Uiso calc R 1 . . H
C6 -.1878(6) -.0519(6) .3670(6) .101(3) Uani d . 1 . . C
H6 -.2142 -.0975 .4064 .121 Uiso calc R 1 . . H
C7 -.0692(6) -.0546(6) .3679(5) .087(2) Uani d . 1 . . C
H7 -.0164 -.0991 .4087 .105 Uiso calc R 1 . . H
C8 .1835(4) -.0410(4) .3643(3) .0563(11) Uani d . 1 . . C
H8 .1625 -.0666 .4133 .068 Uiso calc R 1 . . H
C9 .3021(4) -.0541(4) .3634(3) .0486(9) Uani d . 1 . . C
C10 .3889(4) -.1125(4) .4354(3) .0489(9) Uani d . 1 . . C
C11 .3613(4) -.1498(4) .5101(3) .0603(11) Uani d . 1 . . C
H11 .2851 -.1397 .5163 .072 Uiso calc R 1 . . H
C12 .4463(5) -.2023(5) .5756(3) .0693(14) Uani d . 1 . . C
H12 .4270 -.2265 .6257 .083 Uiso calc R 1 . . H
C13 .5583(5) -.2182(5) .5667(4) .0673(14) Uani d . 1 . . C
H13 .6150 -.2543 .6102 .081 Uiso calc R 1 . . H
C14 .5866(4) -.1809(5) .4936(4) .0665(13) Uani d . 1 . . C
H14 .6632 -.1901 .4880 .080 Uiso calc R 1 . . H
C15 .5022(4) -.1295(4) .4279(3) .0578(11) Uani d . 1 . . C
H15 .5223 -.1060 .3780 .069 Uiso calc R 1 . . H
C16 .3946(4) .0899(4) .1587(4) .0582(11) Uani d . 1 . . C
C17 .1241(5) .1363(5) -.0941(3) .0693(14) Uani d . 1 . . C
H17A .0754 .0745 -.1263 .083 Uiso calc R 1 . . H
H17B .1767 .1642 -.1278 .083 Uiso calc R 1 . . H
C18 .1212(5) .3309(4) -.0250(3) .0612(12) Uani d . 1 . . C
H18A .1755 .3632 -.0557 .073 Uiso calc R 1 . . H
H18B .0709 .3940 -.0146 .073 Uiso calc R 1 . . H
C19 -.0373(4) .1887(5) -.0279(3) .0631(12) Uani d . 1 . . C
H19A -.0864 .2520 -.0160 .076 Uiso calc R 1 . . H
H19B -.0885 .1298 -.0617 .076 Uiso calc R 1 . . H
C20 .0463(4) .2366(4) -.0792(3) .0539(10) Uani d . 1 . . C
C21 -.0233(6) .2879(6) -.1661(3) .0765(15) Uani d . 1 . . C
H21A -.0726 .3509 -.1560 .115 Uiso calc R 1 . . H
H21B -.0715 .2276 -.1992 .115 Uiso calc R 1 . . H
H21C .0309 .3170 -.1971 .115 Uiso calc R 1 . . H

loop_
_atom_site_aniso_label
_atom_site_aniso_U_11
_atom_site_aniso_U_22
_atom_site_aniso_U_33
_atom_site_aniso_U_12
_atom_site_aniso_U_13
_atom_site_aniso_U_23
Rh .0435(2) .0513(3) .0458(2) -.00035(12) .01208(16) .00492(12)
P .0415(5) .0453(5) .0441(5) -.0001(4) .0107(4) .0022(4)
O1 .0457(17) .083(2) .055(2) .0043(15) .0182(15) .0173(16)
O2 .0487(16) .070(2) .0465(16) .0076(15) .0083(13) .0166(15)
O3 .050(2) .124(3) .108(4) .000(2) .026(2) .040(3)
O4 .079(2) .075(2) .0486(19) .0269(19) .0121(17) -.0072(15)
O5 .071(2) .0490(16) .0512(17) -.0103(15) .0039(15) .0048(13)
O6 .0475(17) .083(2) .065(2) -.0046(16) .0125(15) .0229(18)
C1 .048(2) .050(2) .049(2) .0007(17) .0158(18) .0031(18)
C2 .047(2) .052(2) .051(2) .0004(17) .0160(18) .0014(19)
C3 .052(2) .054(2) .045(2) .0012(17) .0115(19) .0014(17)
C4 .048(2) .066(3) .056(3) .007(2) .012(2) .002(2)
C5 .054(3) .085(4) .077(4) .003(2) .028(3) .014(3)
C6 .074(4) .119(6) .125(6) .019(4) .053(4) .066(5)
C7 .070(4) .094(5) .108(5) .020(3) .041(4) .048(4)
C8 .057(3) .065(3) .050(2) .007(2) .019(2) .012(2)
C9 .050(2) .048(2) .045(2) -.0001(17) .0066(18) .0026(16)
C10 .051(2) .043(2) .052(2) -.0017(17) .0102(18) .0024(18)
C11 .055(3) .062(3) .063(3) -.001(2) .013(2) .012(2)
C12 .079(3) .066(3) .059(3) .000(3) .010(3) .018(2)
C13 .061(3) .060(3) .071(3) .006(2) -.003(2) .022(2)
C14 .049(2) .065(3) .083(3) .008(2) .010(2) .020(3)
C15 .051(2) .059(3) .062(3) .005(2) .012(2) .016(2)
C16 .049(2) .065(3) .061(3) .000(2) .014(2) .014(2)
C17 .082(4) .083(4) .039(2) .021(3) .008(2) -.003(2)
C18 .068(3) .057(3) .054(3) -.006(2) .006(2) .010(2)
C19 .045(2) .065(3) .073(3) .000(2) .003(2) .014(2)
C20 .056(2) .053(2) .051(2) .0049(19) .0092(19) .0024(19)
C21 .083(4) .076(4) .061(3) -.002(3) .001(3) .007(3)

loop_
_atom_type_symbol
_atom_type_description
_atom_type_scat_dispersion_real
_atom_type_scat_dispersion_imag
_atom_type_scat_source
C C 0.003 0.002 'International Tables Vol C Tables 4.2.6.8 and 6.1.1.1'
H H 0.000 0.000 'International Tables Vol C Tables 4.2.6.8 and 6.1.1.2'
O O 0.011 0.006 'International Tables Vol C Tables 4.2.6.8 and 6.1.1.1'
P P 0.102 0.094 'International Tables Vol C Tables 4.2.6.8 and 6.1.1.1'
Rh Rh -1.118 0.919 'International Tables Vol C Tables 4.2.6.8 and 6.1.1.1'

loop_
_geom_angle_atom_site_label_1
_geom_angle_atom_site_label_2
_geom_angle_atom_site_label_3
_geom_angle
_geom_angle_publ_flag
O1 Rh P 91.57(10) y
O2 Rh P 176.07(11) y
O1 Rh O2 88.06(14) y
C16 Rh P 87.75(17) y
C16 Rh O1 177.4(2) y
C16 Rh O2 92.78(19) y
O4 P Rh 114.78(14) y
O5 P Rh 118.03(13) y
O6 P Rh 114.36(13) y
O6 P O4 102.9(2) ?
O6 P O5 102.75(19) ?
O4 P O5 102.0(2) ?
C1 O1 Rh 128.2(3) ?
C9 O2 Rh 127.4(3) ?
C17 O4 P 115.2(3) ?
C18 O5 P 115.6(3) ?
C19 O6 P 115.9(3) ?
O1 C1 C8 125.3(4) ?
O1 C1 C2 113.4(4) ?
C8 C1 C2 121.3(4) ?
C3 C2 C7 118.4(5) ?
C3 C2 C1 119.1(4) ?
C7 C2 C1 122.5(5) ?
C4 C3 C2 121.4(4) ?
C4 C3 H3 119.3 ?
C2 C3 H3 119.3 ?
C3 C4 C5 119.2(5) ?
C3 C4 H4 120.4 ?
C5 C4 H4 120.4 ?
C6 C5 C4 119.9(5) ?
C6 C5 H5 120.0 ?
C4 C5 H5 120.0 ?
C5 C6 C7 122.0(6) ?
C5 C6 H6 119.0 ?
C7 C6 H6 119.0 ?
C6 C7 C2 119.1(6) ?
C6 C7 H7 120.5 ?
C2 C7 H7 120.5 ?
C1 C8 C9 126.4(4) ?
C1 C8 H8 116.8 ?
C9 C8 H8 116.8 ?
O2 C9 C8 124.4(4) ?
O2 C9 C10 114.0(4) ?
C8 C9 C10 121.6(4) ?
C15 C10 C11 118.2(4) ?
C15 C10 C9 118.6(4) ?
C11 C10 C9 123.2(4) ?
C10 C11 C12 120.7(5) ?
C10 C11 H11 119.7 ?
C12 C11 H11 119.7 ?
C13 C12 C11 120.1(5) ?
C13 C12 H12 120.0 ?
C11 C12 H12 120.0 ?
C14 C13 C12 119.7(5) ?
C14 C13 H13 120.1 ?
C12 C13 H13 120.1 ?
C13 C14 C15 120.5(5) ?
C13 C14 H14 119.8 ?
C15 C14 H14 119.8 ?
C10 C15 C14 120.9(5) ?
C10 C15 H15 119.6 ?
C14 C15 H15 119.6 ?
O3 C16 Rh 179.4(5) y
O4 C17 C20 110.6(4) ?
O4 C17 H17A 109.5 ?
C20 C17 H17A 109.5 ?
O4 C17 H17B 109.5 ?
C20 C17 H17B 109.5 ?
H17A C17 H17B 108.1 ?
O5 C18 C20 110.3(4) ?
O5 C18 H18A 109.6 ?
C20 C18 H18A 109.6 ?
O5 C18 H18B 109.6 ?
C20 C18 H18B 109.6 ?
H18A C18 H18B 108.1 ?
O6 C19 C20 110.9(4) ?
O6 C19 H19A 109.5 ?
C20 C19 H19A 109.5 ?
O6 C19 H19B 109.5 ?
C20 C19 H19B 109.5 ?
H19A C19 H19B 108.0 ?
C18 C20 C17 109.9(4) ?
C18 C20 C19 107.4(4) ?
C17 C20 C19 108.0(4) ?
C18 C20 C21 110.4(4) ?
C17 C20 C21 110.1(4) ?
C19 C20 C21 111.0(4) ?
C20 C21 H21A 109.5 ?
C20 C21 H21B 109.5 ?
H21A C21 H21B 109.5 ?
C20 C21 H21C 109.5 ?
H21A C21 H21C 109.5 ?
H21B C21 H21C 109.5 ?

loop_
_geom_bond_atom_site_label_1
_geom_bond_atom_site_label_2
_geom_bond_site_symmetry_2
_geom_bond_distance
_geom_bond_publ_flag
Rh P . 2.1690(11) y
Rh O1 . 2.031(3) y
Rh O2 . 2.059(3) y
Rh C16 . 1.803(5) y
P O4 . 1.587(4) y
P O5 . 1.588(3) y
P O6 . 1.582(3) y
O1 C1 . 1.270(5) y
O2 C9 . 1.281(6) y
O3 C16 . 1.139(6) y
O4 C17 . 1.463(6) ?
O5 C18 . 1.462(5) ?
O6 C19 . 1.435(6) ?
C1 C8 . 1.383(6) ?
C1 C2 . 1.496(6) y
C2 C3 . 1.388(6) ?
C2 C7 . 1.399(7) ?
C3 C4 . 1.383(7) ?
C3 H3 . .9300 ?
C4 C5 . 1.386(7) ?
C4 H4 . .9300 ?
C5 C6 . 1.348(9) ?
C5 H5 . .9300 ?
C6 C7 . 1.386(9) ?
C6 H6 . .9300 ?
C7 H7 . .9300 ?
C8 C9 . 1.401(7) ?
C8 H8 . .9300 ?
C9 C10 . 1.492(6) y
C10 C15 . 1.377(6) ?
C10 C11 . 1.385(6) ?
C11 C12 . 1.389(7) ?
C11 H11 . .9300 ?
C12 C13 . 1.367(8) ?
C12 H12 . .9300 ?
C13 C14 . 1.367(8) ?
C13 H13 . .9300 ?
C14 C15 . 1.381(7) ?
C14 H14 . .9300 ?
C15 H15 . .9300 ?
C17 C20 . 1.517(7) ?
C17 H17A . .9700 ?
C17 H17B . .9700 ?
C18 C20 . 1.516(7) ?
C18 H18A . .9700 ?
C18 H18B . .9700 ?
C19 C20 . 1.530(7) ?
C19 H19A . .9700 ?
C19 H19B . .9700 ?
C20 C21 . 1.544(6) y
C21 H21A . .9600 ?
C21 H21B . .9600 ?
C21 H21C . .9600 ?

loop_
_geom_torsion_atom_site_label_1
_geom_torsion_atom_site_label_2
_geom_torsion_atom_site_label_3
_geom_torsion_atom_site_label_4
_geom_torsion
C16 Rh P O6 171.8(2)
O1 Rh P O6 -10.7(2)
O2 Rh P O6 74.0(14)
C16 Rh P O4 53.2(3)
O1 Rh P O4 -129.3(2)
O2 Rh P O4 -44.7(14)
C16 Rh P O5 -67.2(2)
O1 Rh P O5 110.36(19)
O2 Rh P O5 -165.0(14)
C16 Rh O1 C1 -105(4)
O2 Rh O1 C1 4.8(4)
P Rh O1 C1 -179.1(4)
C16 Rh O2 C9 173.2(4)
O1 Rh O2 C9 -4.3(4)
P Rh O2 C9 -89.1(14)
O6 P O4 C17 50.6(4)
O5 P O4 C17 -55.7(4)
Rh P O4 C17 175.5(3)
O6 P O5 C18 -52.5(4)
O4 P O5 C18 53.9(4)
Rh P O5 C18 -179.4(3)
O4 P O6 C19 -54.5(4)
O5 P O6 C19 51.2(4)
Rh P O6 C19 -179.6(3)
Rh O1 C1 C8 -2.7(7)
Rh O1 C1 C2 178.1(3)
O1 C1 C2 C3 -13.8(6)
C8 C1 C2 C3 166.9(5)
O1 C1 C2 C7 164.8(6)
C8 C1 C2 C7 -14.5(8)
C7 C2 C3 C4 -1.4(8)
C1 C2 C3 C4 177.3(4)
C2 C3 C4 C5 -0.1(7)
C3 C4 C5 C6 0.5(9)
C4 C5 C6 C7 0.8(12)
C5 C6 C7 C2 -2.4(13)
C3 C2 C7 C6 2.6(10)
C1 C2 C7 C6 -176.0(7)
O1 C1 C8 C9 -2.1(8)
C2 C1 C8 C9 177.1(4)
Rh O2 C9 C8 1.9(7)
Rh O2 C9 C10 -178.9(3)
C1 C8 C9 O2 2.5(8)
C1 C8 C9 C10 -176.7(5)
O2 C9 C10 C15 -3.4(6)
C8 C9 C10 C15 175.8(5)
O2 C9 C10 C11 176.1(4)
C8 C9 C10 C11 -4.7(7)
C15 C10 C11 C12 0.4(8)
C9 C10 C11 C12 -179.1(5)
C10 C11 C12 C13 -0.4(8)
C11 C12 C13 C14 0.9(9)
C12 C13 C14 C15 -1.4(9)
C11 C10 C15 C14 -0.9(8)
C9 C10 C15 C14 178.7(5)
C13 C14 C15 C10 1.4(9)
O1 Rh C16 O3 2E1(6)
O2 Rh C16 O3 -9E1(6)
P Rh C16 O3 10E1(6)
P O4 C17 C20 3.7(6)
P O5 C18 C20 -0.4(5)
P O6 C19 C20 2.6(6)
O5 C18 C20 C17 -58.1(5)
O5 C18 C20 C19 59.2(5)
O5 C18 C20 C21 -179.7(4)
O4 C17 C20 C18 56.3(6)
O4 C17 C20 C19 -60.5(6)
O4 C17 C20 C21 178.1(5)
O6 C19 C20 C18 -61.0(6)
O6 C19 C20 C17 57.4(6)
O6 C19 C20 C21 178.1(5)
